data_7719250
loop_
_publ_author_name
'Manurkar, Nagesh'
'Ilyas, Mubashar'
'Arshad, Faiza'
'Patil, Prasanna'
'Tariq, Qamar-Un-Nisa'
'Khan, Shahzad'
'Khan, Maroof Ahmad'
'Li, Hui'

_publ_section_title
;
 Nonlinear optical functionalized Cu(II) coordination complexes with
 chiral ligands: design, structural elucidation, and theoretical
 investigation.
;
_journal_issue 36
_journal_name_full 'Dalton transactions (Cambridge, England : 2003)'
_journal_page_first 13443
_journal_page_last 13458
_journal_paper_doi 10.1039/d5dt01513h
_journal_volume 54
_journal_year 2025
_chemical_absolute_configuration ad
_chemical_formula_moiety 'C18 H19 Br Cu N O5'
_chemical_formula_sum 'C18 H19 Br Cu N O5'
_chemical_formula_weight 472.79
_space_group_crystal_system monoclinic
_space_group_IT_number 9
_space_group_name_Hall 'C -2yc'
_space_group_name_H-M_alt 'C 1 c 1'
_atom_sites_solution_hydrogens mixed
_atom_sites_solution_primary iterative
_audit_creation_date 2025-01-09
_audit_creation_method
;
Olex2 1.5
(compiled 2023.08.24 svn.re1ec1418 for OlexSys, GUI svn.r6817)
;
_audit_update_record
;
2025-01-08 deposited with the CCDC.	2025-08-06 downloaded from the CCDC.
;
_cell_angle_alpha 90
_cell_angle_beta 99.534(5)
_cell_angle_gamma 90
_cell_formula_units_Z 4
_cell_length_a 10.6897(15)
_cell_length_b 27.411(4)
_cell_length_c 6.6883(9)
_cell_measurement_reflns_used 4161
_cell_measurement_temperature 296.15
_cell_measurement_theta_max 27.80
_cell_measurement_theta_min 2.95
_cell_volume 1932.7(5)
_computing_cell_refinement 'SAINT v8.34A (Bruker, 2013)'
_computing_data_reduction 'SAINT v8.34A (Bruker, 2013)'
_computing_molecular_graphics 'Olex2 1.5 (Dolomanov et al., 2009)'
_computing_publication_material 'Olex2 1.5 (Dolomanov et al., 2009)'
_computing_structure_refinement 'SHELXL 2019/3 (Sheldrick, 2015)'
_computing_structure_solution 'olex2.solve 1.5 (Bourhis et al., 2015)'
_diffrn_ambient_temperature 296.15
_diffrn_detector_area_resol_mean 8
_diffrn_measured_fraction_theta_full 0.991
_diffrn_measured_fraction_theta_max 0.842
_diffrn_measurement_device_type 'Bruker SMART APEX CCD area detector'
_diffrn_measurement_method '\w and \f scans'
_diffrn_radiation_monochromator graphite
_diffrn_radiation_type MoK\a
_diffrn_radiation_wavelength 0.71073
_diffrn_reflns_av_R_equivalents 0.0277
_diffrn_reflns_av_unetI/netI 0.0685
_diffrn_reflns_Laue_measured_fraction_full 0.991
_diffrn_reflns_Laue_measured_fraction_max 0.842
_diffrn_reflns_limit_h_max 7
_diffrn_reflns_limit_h_min -15
_diffrn_reflns_limit_k_max 39
_diffrn_reflns_limit_k_min -35
_diffrn_reflns_limit_l_max 9
_diffrn_reflns_limit_l_min -9
_diffrn_reflns_number 4459
_diffrn_reflns_point_group_measured_fraction_full 0.632
_diffrn_reflns_point_group_measured_fraction_max 0.498
_diffrn_reflns_theta_full 25.242
_diffrn_reflns_theta_max 31.587
_diffrn_reflns_theta_min 2.070
_diffrn_source 'sealed tube'
_exptl_absorpt_coefficient_mu 3.225
_exptl_absorpt_correction_T_max 0.7463
_exptl_absorpt_correction_T_min 0.5617
_exptl_absorpt_correction_type multi-scan
_exptl_absorpt_process_details
;
SADABS-2014/5 (Bruker,2014/5) was used for absorption correction.
wR2(int) was 0.1374 before and 0.0635 after correction.
The Ratio of minimum to maximum transmission is 0.7526.
The \l/2 correction factor is 0.00150.
;
_exptl_crystal_colour 'clear dark green'
_exptl_crystal_colour_lustre clear
_exptl_crystal_colour_modifier dark
_exptl_crystal_colour_primary green
_exptl_crystal_density_diffrn 1.625
_exptl_crystal_description needle
_exptl_crystal_F_000 952
_exptl_crystal_preparation 'Slow evaporation fron EtOH and H2O'
_exptl_crystal_recrystallization_method 'Slow evaporation fron EtOH and H2O'
_exptl_crystal_size_max 0.5
_exptl_crystal_size_mid 0.1
_exptl_crystal_size_min 0.1
_refine_diff_density_max 0.465
_refine_diff_density_min -0.323
_refine_diff_density_rms 0.069
_refine_ls_abs_structure_details
;
 Classical Flack method preferred over Parsons because s.u. lower.
;
_refine_ls_abs_structure_Flack 0.017(11)
_refine_ls_extinction_method none
_refine_ls_goodness_of_fit_ref 0.925
_refine_ls_hydrogen_treatment constr
_refine_ls_matrix_type full
_refine_ls_number_parameters 237
_refine_ls_number_reflns 3217
_refine_ls_number_restraints 2
_refine_ls_restrained_S_all 0.925
_refine_ls_R_factor_all 0.0485
_refine_ls_R_factor_gt 0.0329
_refine_ls_shift/su_max 0.000
_refine_ls_shift/su_mean 0.000
_refine_ls_structure_factor_coef Fsqd
_refine_ls_weighting_details 'w=1/[\s^2^(Fo^2^)] where P=(Fo^2^+2Fc^2^)/3'
_refine_ls_weighting_scheme calc
_refine_ls_wR_factor_gt 0.0712
_refine_ls_wR_factor_ref 0.0773
_reflns_Friedel_coverage 0.178
_reflns_Friedel_fraction_full 0.271
_reflns_Friedel_fraction_max 0.151
_reflns_number_gt 2535
_reflns_number_total 3217
_reflns_threshold_expression 'I > 2\s(I)'
_cod_data_source_file d5dt01513h2.cif
_cod_data_source_block n_b
_cod_depositor_comments 'Adding full bibliography for 7719250--7719251.cif.'
_cod_database_code 7719250
_shelx_shelxl_version_number 2019/3
_shelx_space_group_comment
;
The symmetry employed for this shelxl refinement is uniquely defined
by the following loop, which should always be used as a source of
symmetry information in preference to the above space-group names.
They are only intended as comments.
;
_olex2_refinement_description
;
1. Fixed Uiso
 At 1.2 times of:
  All C(H) groups, All C(H,H) groups
 At 1.5 times of:
  All C(H,H,H) groups, All O(H,H) groups
2.a Rotating group:
 O005(H00A,H00B)
2.b Ternary CH refined with riding coordinates:
 C00I(H00I)
2.c Secondary CH2 refined with riding coordinates:
 C00F(H00C,H00F), C00M(H00G,H00M)
2.d Aromatic/amide H refined with riding coordinates:
 C00D(H00D), C00E(H00E), C00H(H00H), C00J(H00J), C00K(H00K), C00L(H00L),
 C00N(H00N), C00O(H00O), C00P(H00P)
2.e Idealised Me refined as rotating group:
 C5(H5A,H5B,H5C)
;
_olex2_date_sample_completion 2024-05-01
_olex2_date_sample_data_collection 2024-04-30
_olex2_date_sample_submission 2024-04-30
_olex2_exptl_crystal_mounting_method 'Dual Thickness MiTiGen'
_olex2_submission_special_instructions 'No special instructions were received'

loop_
_space_group_symop_operation_xyz
'x, y, z'
'x, -y, z+1/2'
'x+1/2, y+1/2, z'
'x+1/2, -y+1/2, z+1/2'

loop_
_atom_site_label
_atom_site_type_symbol
_atom_site_fract_x
_atom_site_fract_y
_atom_site_fract_z
_atom_site_U_iso_or_equiv
_atom_site_adp_type
_atom_site_occupancy
_atom_site_site_symmetry_order
_atom_site_calc_flag
_atom_site_refinement_flags_posn
_atom_site_refinement_flags_adp
_atom_site_refinement_flags_occupancy
_atom_site_disorder_assembly
_atom_site_disorder_group
Cu01 Cu 0.44944(5) 0.43390(2) 0.62937(6) 0.02986(14) Uani 1 1 d . . . . .
Br Br 0.84366(5) 0.43876(2) -0.11096(7) 0.0588(2) Uani 1 1 d . . . . .
O003 O 0.5466(3) 0.45063(11) 0.4229(5) 0.0362(8) Uani 1 1 d . . . . .
O004 O 0.3862(4) 0.42127(11) 0.8819(5) 0.0369(7) Uani 1 1 d . . . . .
O005 O 0.3899(3) 0.50175(10) 0.6454(5) 0.0358(7) Uani 1 1 d . . . . .
H00A H 0.404009 0.520999 0.746595 0.054 Uiso 1 1 d R U . . .
H00B H 0.344248 0.518309 0.553216 0.054 Uiso 1 1 d R U . . .
C006 C 0.6290(5) 0.42317(17) 0.3496(8) 0.0302(10) Uani 1 1 d . . . . .
O007 O 0.2749(3) 0.40721(11) 0.4132(5) 0.0406(8) Uani 1 1 d . . . . .
O008 O 0.3750(4) 0.36375(11) 1.1146(5) 0.0449(9) Uani 1 1 d . . . . .
N009 N 0.5283(3) 0.37049(12) 0.6789(5) 0.0295(8) Uani 1 1 d . . . . .
C00A C 0.6661(4) 0.37554(16) 0.4245(7) 0.0324(10) Uani 1 1 d . . . . .
C00B C 0.4093(4) 0.37833(15) 0.9575(7) 0.0314(10) Uani 1 1 d . . . . .
C00C C 0.4527(5) 0.26297(14) 0.6460(8) 0.0342(10) Uani 1 1 d . . . . .
C00D C 0.8048(5) 0.36623(19) 0.1751(8) 0.0471(13) Uani 1 1 d . . . . .
H00D H 0.861192 0.347571 0.115373 0.057 Uiso 1 1 calc R U . . .
C00E C 0.6167(4) 0.35363(15) 0.5930(7) 0.0361(11) Uani 1 1 d . . . . .
H00E H 0.653371 0.324388 0.643077 0.043 Uiso 1 1 calc R U . . .
C00F C 0.3912(5) 0.30215(15) 0.7533(8) 0.0383(11) Uani 1 1 d . . . . .
H00C H 0.355250 0.287327 0.862665 0.046 Uiso 1 1 calc R U . . .
H00F H 0.321916 0.316206 0.658851 0.046 Uiso 1 1 calc R U . . .
C00G C 0.7699(4) 0.41277(19) 0.1061(7) 0.0370(11) Uani 1 1 d . . . . .
C00H C 0.7527(5) 0.34892(18) 0.3345(8) 0.0458(13) Uani 1 1 d . . . . .
H00H H 0.776215 0.318051 0.385017 0.055 Uiso 1 1 calc R U . . .
C00I C 0.4813(4) 0.34336(14) 0.8414(7) 0.0314(9) Uani 1 1 d . . . . .
H00I H 0.553288 0.329497 0.933771 0.038 Uiso 1 1 calc R U . . .
C00J C 0.6852(6) 0.44086(16) 0.1891(9) 0.0391(13) Uani 1 1 d . . . . .
H00J H 0.664995 0.471953 0.138184 0.047 Uiso 1 1 calc R U . . .
C00K C 0.5443(5) 0.23219(16) 0.7539(9) 0.0439(12) Uani 1 1 d . . . . .
H00K H 0.565359 0.235506 0.893785 0.053 Uiso 1 1 calc R U . . .
C00L C 0.4249(6) 0.2573(2) 0.4404(9) 0.0541(14) Uani 1 1 d . . . . .
H00L H 0.365308 0.277641 0.364811 0.065 Uiso 1 1 calc R U . . .
C00M C 0.1555(6) 0.4329(2) 0.3601(11) 0.0603(16) Uani 1 1 d . . . . .
H00G H 0.172248 0.466738 0.330820 0.072 Uiso 1 1 calc R U . . .
H00M H 0.107548 0.418570 0.238518 0.072 Uiso 1 1 calc R U . . .
C00N C 0.6044(5) 0.19671(18) 0.6553(11) 0.0595(16) Uani 1 1 d . . . . .
H00N H 0.664653 0.176371 0.729344 0.071 Uiso 1 1 calc R U . . .
C00O C 0.4852(7) 0.2213(3) 0.3422(10) 0.0728(19) Uani 1 1 d . . . . .
H00O H 0.464050 0.217299 0.202627 0.087 Uiso 1 1 calc R U . . .
C00P C 0.5752(6) 0.1918(2) 0.4514(12) 0.068(2) Uani 1 1 d . . . . .
H00P H 0.616297 0.168372 0.385352 0.082 Uiso 1 1 calc R U . . .
C5 C 0.0811(8) 0.4309(3) 0.5211(14) 0.100(3) Uani 1 1 d . . . . .
H5A H 0.005505 0.450000 0.484336 0.150 Uiso 1 1 calc R U . . .
H5B H 0.129830 0.443744 0.643269 0.150 Uiso 1 1 calc R U . . .
H5C H 0.058502 0.397677 0.542823 0.150 Uiso 1 1 calc R U . . .

loop_
_atom_site_aniso_label
_atom_site_aniso_U_11
_atom_site_aniso_U_22
_atom_site_aniso_U_33
_atom_site_aniso_U_23
_atom_site_aniso_U_13
_atom_site_aniso_U_12
Cu01 0.0368(3) 0.0243(2) 0.0308(3) 0.0001(3) 0.0122(3) 0.0032(3)
Br 0.0540(4) 0.0772(4) 0.0520(4) 0.0094(3) 0.0284(3) -0.0006(3)
O003 0.0407(19) 0.0301(14) 0.042(2) 0.0047(14) 0.0190(16) 0.0057(14)
O004 0.051(2) 0.0284(14) 0.0342(18) 0.0002(13) 0.0164(16) 0.0037(14)
O005 0.050(2) 0.0235(13) 0.0367(17) -0.0016(13) 0.0163(16) 0.0052(13)
C006 0.029(2) 0.033(2) 0.030(3) 0.0011(19) 0.008(2) -0.0032(19)
O007 0.0336(18) 0.0489(18) 0.0389(19) -0.0080(15) 0.0043(15) 0.0016(15)
O008 0.062(2) 0.0361(16) 0.042(2) 0.0013(15) 0.0235(19) -0.0035(16)
N009 0.0311(19) 0.0261(16) 0.033(2) 0.0006(15) 0.0112(16) -0.0020(15)
C00A 0.030(2) 0.032(2) 0.037(2) 0.0024(19) 0.013(2) 0.0016(18)
C00B 0.038(3) 0.029(2) 0.029(2) -0.0031(17) 0.010(2) -0.0047(18)
C00C 0.034(2) 0.0297(18) 0.042(3) -0.005(2) 0.013(2) -0.007(2)
C00D 0.039(3) 0.054(3) 0.054(3) 0.001(2) 0.024(3) 0.011(2)
C00E 0.032(2) 0.028(2) 0.050(3) 0.0021(19) 0.011(2) 0.0048(18)
C00F 0.038(3) 0.030(2) 0.049(3) -0.003(2) 0.014(2) -0.002(2)
C00G 0.027(2) 0.049(3) 0.037(3) 0.001(2) 0.013(2) -0.002(2)
C00H 0.043(3) 0.043(3) 0.054(3) 0.005(2) 0.015(3) 0.015(2)
C00I 0.033(2) 0.0270(19) 0.036(2) 0.0054(18) 0.010(2) 0.0014(18)
C00J 0.039(3) 0.037(2) 0.042(3) 0.002(2) 0.010(3) -0.004(2)
C00K 0.047(3) 0.030(2) 0.054(3) -0.001(2) 0.009(3) 0.001(2)
C00L 0.057(4) 0.057(3) 0.048(4) 0.000(3) 0.006(3) 0.005(3)
C00M 0.054(4) 0.063(4) 0.064(4) 0.002(3) 0.007(3) 0.000(3)
C00N 0.043(3) 0.036(3) 0.100(5) -0.005(3) 0.017(3) 0.005(2)
C00O 0.085(5) 0.096(5) 0.045(4) -0.021(4) 0.032(4) -0.015(4)
C00P 0.050(4) 0.056(3) 0.108(6) -0.032(4) 0.041(4) -0.009(3)
C5 0.060(5) 0.145(8) 0.101(7) -0.013(5) 0.032(5) 0.016(5)

loop_
_atom_type_symbol
_atom_type_description
_atom_type_scat_dispersion_real
_atom_type_scat_dispersion_imag
_atom_type_scat_source
C C 0.0033 0.0016 'International Tables Vol C Tables 4.2.6.8 and 6.1.1.4'
H H 0.0000 0.0000 'International Tables Vol C Tables 4.2.6.8 and 6.1.1.4'
Br Br -0.2901 2.4595 'International Tables Vol C Tables 4.2.6.8 and 6.1.1.4'
Cu Cu 0.3201 1.2651 'International Tables Vol C Tables 4.2.6.8 and 6.1.1.4'
N N 0.0061 0.0033 'International Tables Vol C Tables 4.2.6.8 and 6.1.1.4'
O O 0.0106 0.0060 'International Tables Vol C Tables 4.2.6.8 and 6.1.1.4'

loop_
_geom_angle_atom_site_label_1
_geom_angle_atom_site_label_2
_geom_angle_atom_site_label_3
_geom_angle
_geom_angle_site_symmetry_1
_geom_angle_site_symmetry_3
_geom_angle_publ_flag
O003 Cu01 O004 166.68(15) . . ?
O003 Cu01 O005 91.82(13) . . ?
O003 Cu01 O007 95.97(14) . . ?
O003 Cu01 N009 93.77(14) . . ?
O004 Cu01 O005 87.66(12) . . ?
O004 Cu01 O007 97.32(14) . . ?
O005 Cu01 O007 95.71(13) . . ?
N009 Cu01 O004 84.03(14) . . ?
N009 Cu01 O005 166.27(15) . . ?
N009 Cu01 O007 96.17(14) . . ?
C006 O003 Cu01 127.5(3) . . ?
C00B O004 Cu01 115.5(3) . . ?
Cu01 O005 H00A 127.7 . . ?
Cu01 O005 H00B 127.9 . . ?
H00A O005 H00B 104.5 . . ?
O003 C006 C00A 123.8(4) . . ?
O003 C006 C00J 119.1(4) . . ?
C00J C006 C00A 117.1(4) . . ?
C00M O007 Cu01 126.4(3) . . ?
C00E N009 Cu01 125.7(3) . . ?
C00E N009 C00I 121.3(4) . . ?
C00I N009 Cu01 112.8(3) . . ?
C006 C00A C00E 122.3(4) . . ?
C00H C00A C006 119.5(4) . . ?
C00H C00A C00E 118.2(4) . . ?
O004 C00B C00I 117.1(4) . . ?
O008 C00B O004 124.4(4) . . ?
O008 C00B C00I 118.5(4) . . ?
C00K C00C C00F 120.6(5) . . ?
C00L C00C C00F 121.5(5) . . ?
C00L C00C C00K 117.9(5) . . ?
C00G C00D H00D 121.4 . . ?
C00H C00D H00D 121.4 . . ?
C00H C00D C00G 117.2(4) . . ?
N009 C00E C00A 126.4(4) . . ?
N009 C00E H00E 116.8 . . ?
C00A C00E H00E 116.8 . . ?
C00C C00F H00C 108.7 . . ?
C00C C00F H00F 108.7 . . ?
C00C C00F C00I 114.3(4) . . ?
H00C C00F H00F 107.6 . . ?
C00I C00F H00C 108.7 . . ?
C00I C00F H00F 108.7 . . ?
C00D C00G Br 118.4(4) . . ?
C00J C00G Br 118.9(4) . . ?
C00J C00G C00D 122.7(5) . . ?
C00A C00H H00H 118.6 . . ?
C00D C00H C00A 122.8(4) . . ?
C00D C00H H00H 118.6 . . ?
N009 C00I C00B 108.8(3) . . ?
N009 C00I C00F 110.9(4) . . ?
N009 C00I H00I 109.5 . . ?
C00B C00I C00F 108.7(4) . . ?
C00B C00I H00I 109.5 . . ?
C00F C00I H00I 109.5 . . ?
C006 C00J H00J 119.6 . . ?
C00G C00J C006 120.7(5) . . ?
C00G C00J H00J 119.6 . . ?
C00C C00K H00K 119.5 . . ?
C00N C00K C00C 121.1(5) . . ?
C00N C00K H00K 119.5 . . ?
C00C C00L H00L 119.6 . . ?
C00C C00L C00O 120.7(6) . . ?
C00O C00L H00L 119.6 . . ?
O007 C00M H00G 109.3 . . ?
O007 C00M H00M 109.3 . . ?
H00G C00M H00M 107.9 . . ?
C5 C00M O007 111.7(6) . . ?
C5 C00M H00G 109.3 . . ?
C5 C00M H00M 109.3 . . ?
C00K C00N H00N 120.0 . . ?
C00P C00N C00K 120.0(6) . . ?
C00P C00N H00N 120.0 . . ?
C00L C00O H00O 119.9 . . ?
C00P C00O C00L 120.2(6) . . ?
C00P C00O H00O 119.9 . . ?
C00N C00P C00O 120.2(6) . . ?
C00N C00P H00P 119.9 . . ?
C00O C00P H00P 119.9 . . ?
C00M C5 H5A 109.5 . . ?
C00M C5 H5B 109.5 . . ?
C00M C5 H5C 109.5 . . ?
H5A C5 H5B 109.5 . . ?
H5A C5 H5C 109.5 . . ?
H5B C5 H5C 109.5 . . ?

loop_
_geom_bond_atom_site_label_1
_geom_bond_atom_site_label_2
_geom_bond_distance
_geom_bond_site_symmetry_2
_geom_bond_publ_flag
Cu01 O003 1.916(3) . ?
Cu01 O004 1.951(3) . ?
Cu01 O005 1.974(3) . ?
Cu01 O007 2.283(3) . ?
Cu01 N009 1.936(3) . ?
Br C00G 1.902(5) . ?
O003 C006 1.314(6) . ?
O004 C00B 1.289(5) . ?
O005 H00A 0.8515 . ?
O005 H00B 0.8516 . ?
C006 C00A 1.431(6) . ?
C006 C00J 1.401(6) . ?
O007 C00M 1.450(7) . ?
O008 C00B 1.236(5) . ?
N009 C00E 1.272(5) . ?
N009 C00I 1.472(5) . ?
C00A C00E 1.451(6) . ?
C00A C00H 1.392(6) . ?
C00B C00I 1.521(6) . ?
C00C C00F 1.502(6) . ?
C00C C00K 1.399(7) . ?
C00C C00L 1.367(7) . ?
C00D H00D 0.9300 . ?
C00D C00G 1.387(7) . ?
C00D C00H 1.367(7) . ?
C00E H00E 0.9300 . ?
C00F H00C 0.9700 . ?
C00F H00F 0.9700 . ?
C00F C00I 1.537(6) . ?
C00G C00J 1.373(7) . ?
C00H H00H 0.9300 . ?
C00I H00I 0.9800 . ?
C00J H00J 0.9300 . ?
C00K H00K 0.9300 . ?
C00K C00N 1.390(7) . ?
C00L H00L 0.9300 . ?
C00L C00O 1.401(9) . ?
C00M H00G 0.9700 . ?
C00M H00M 0.9700 . ?
C00M C5 1.442(10) . ?
C00N H00N 0.9300 . ?
C00N C00P 1.354(9) . ?
C00O H00O 0.9300 . ?
C00O C00P 1.371(10) . ?
C00P H00P 0.9300 . ?
C5 H5A 0.9600 . ?
C5 H5B 0.9600 . ?
C5 H5C 0.9600 . ?

loop_
_geom_torsion_atom_site_label_1
_geom_torsion_atom_site_label_2
_geom_torsion_atom_site_label_3
_geom_torsion_atom_site_label_4
_geom_torsion
_geom_torsion_site_symmetry_1
_geom_torsion_site_symmetry_2
_geom_torsion_site_symmetry_3
_geom_torsion_site_symmetry_4
_geom_torsion_publ_flag
Cu01 O003 C006 C00A -4.1(7) . . . . ?
Cu01 O003 C006 C00J 176.0(3) . . . . ?
Cu01 O004 C00B O008 -179.0(4) . . . . ?
Cu01 O004 C00B C00I -0.3(5) . . . . ?
Cu01 O007 C00M C5 -75.6(6) . . . . ?
Cu01 N009 C00E C00A -7.9(7) . . . . ?
Cu01 N009 C00I C00B -14.1(4) . . . . ?
Cu01 N009 C00I C00F 105.4(3) . . . . ?
Br C00G C00J C006 -179.8(4) . . . . ?
O003 C006 C00A C00E -1.2(8) . . . . ?
O003 C006 C00A C00H 179.0(5) . . . . ?
O003 C006 C00J C00G -178.7(5) . . . . ?
O004 C00B C00I N009 9.5(6) . . . . ?
O004 C00B C00I C00F -111.4(4) . . . . ?
C006 C00A C00E N009 7.7(8) . . . . ?
C006 C00A C00H C00D -0.2(8) . . . . ?
O008 C00B C00I N009 -171.7(4) . . . . ?
O008 C00B C00I C00F 67.4(6) . . . . ?
C00A C006 C00J C00G 1.4(7) . . . . ?
C00C C00F C00I N009 64.4(5) . . . . ?
C00C C00F C00I C00B -176.1(4) . . . . ?
C00C C00K C00N C00P 0.5(8) . . . . ?
C00C C00L C00O C00P -1.4(10) . . . . ?
C00D C00G C00J C006 -0.3(8) . . . . ?
C00E N009 C00I C00B 162.1(4) . . . . ?
C00E N009 C00I C00F -78.4(5) . . . . ?
C00E C00A C00H C00D 180.0(5) . . . . ?
C00F C00C C00K C00N -178.2(4) . . . . ?
C00F C00C C00L C00O 178.6(5) . . . . ?
C00G C00D C00H C00A 1.3(8) . . . . ?
C00H C00A C00E N009 -172.4(5) . . . . ?
C00H C00D C00G Br 178.4(4) . . . . ?
C00H C00D C00G C00J -1.1(8) . . . . ?
C00I N009 C00E C00A 176.4(4) . . . . ?
C00J C006 C00A C00E 178.7(4) . . . . ?
C00J C006 C00A C00H -1.2(7) . . . . ?
C00K C00C C00F C00I 67.1(6) . . . . ?
C00K C00C C00L C00O 1.0(8) . . . . ?
C00K C00N C00P C00O -0.9(9) . . . . ?
C00L C00C C00F C00I -110.5(6) . . . . ?
C00L C00C C00K C00N -0.5(8) . . . . ?
C00L C00O C00P C00N 1.4(10) . . . . ?
